data_7127640
loop_
_publ_author_name
'Wang, Xin-Ying'
'Chen, Wei-Chao'
'Shao, Kui-Zhan'
'Wang, Xin-Long'
'Zhao, Liang'
'Su, Zhong-Min'

_publ_section_title
;
 An octahedral polyoxomolybdate-organic molecular cage.
;
_journal_issue 8
_journal_name_full 'Chemical communications (Cambridge, England)'
_journal_page_first 1042
_journal_page_last 1045
_journal_paper_doi 10.1039/d0cc07120j
_journal_volume 57
_journal_year 2021
_chemical_formula_moiety '22 Cs, 6(Mo2 O5) 8(C9 H3 O6 ), 10 Cl, 16(H2 O)'
_chemical_formula_sum 'C72 H56 Cl10 Cs22 Mo12 O94'
_chemical_formula_weight 6854.96
_space_group_crystal_system tetragonal
_space_group_IT_number 132
_space_group_name_Hall '-P 4c 2c'
_space_group_name_H-M_alt 'P 42/m c m'
_atom_sites_solution_hydrogens geom
_audit_creation_method SHELXL-2014/7
_audit_update_record
;
2020-12-13 deposited with the CCDC.	2020-12-15 downloaded from the CCDC.
;
_cell_angle_alpha 90
_cell_angle_beta 90
_cell_angle_gamma 90
_cell_formula_units_Z 4
_cell_length_a 24.1759(6)
_cell_length_b 24.1759(6)
_cell_length_c 36.5135(18)
_cell_measurement_reflns_used 9360
_cell_measurement_temperature 173(2)
_cell_measurement_theta_max 20.83
_cell_measurement_theta_min 2.19
_cell_volume 21341.2(13)
_computing_cell_refinement 'Bruker SAINT v8.34a'
_computing_data_collection 'Bruker APEX 2'
_computing_data_reduction 'Bruker SAINT v8.34a'
_computing_molecular_graphics 'Bruker SHELXTL'
_computing_publication_material 'Bruker SHELXTL & local programs'
_computing_structure_refinement 'SHELXL-2014/7 (Sheldrick, 2014)'
_computing_structure_solution 'SHELXT 2014/5 (Sheldrick, 2014)'
_diffrn_ambient_temperature 173(2)
_diffrn_measured_fraction_theta_full 0.993
_diffrn_measured_fraction_theta_max 0.993
_diffrn_measurement_device_type 'CCD area detector'
_diffrn_measurement_method 'phi and omega scans'
_diffrn_radiation_type MoK\a
_diffrn_radiation_wavelength 0.71073
_diffrn_reflns_av_R_equivalents 0.0407
_diffrn_reflns_av_unetI/netI 0.0159
_diffrn_reflns_Laue_measured_fraction_full 0.993
_diffrn_reflns_Laue_measured_fraction_max 0.993
_diffrn_reflns_limit_h_max 24
_diffrn_reflns_limit_h_min -24
_diffrn_reflns_limit_k_max 24
_diffrn_reflns_limit_k_min -22
_diffrn_reflns_limit_l_max 36
_diffrn_reflns_limit_l_min -36
_diffrn_reflns_number 83092
_diffrn_reflns_point_group_measured_fraction_full 0.993
_diffrn_reflns_point_group_measured_fraction_max 0.993
_diffrn_reflns_theta_full 20.839
_diffrn_reflns_theta_max 20.839
_diffrn_reflns_theta_min 2.231
_exptl_absorpt_coefficient_mu 4.578
_exptl_absorpt_correction_T_max 0.101
_exptl_absorpt_correction_T_min 0.081
_exptl_absorpt_correction_type multi-scan
_exptl_absorpt_process_details 'SADABS 2014/4 Bruker AXS Madison WI USA'
_exptl_crystal_colour yellow
_exptl_crystal_density_diffrn 2.134
_exptl_crystal_density_method 'not measured'
_exptl_crystal_description block
_exptl_crystal_F_000 12496
_exptl_crystal_size_max 0.200
_exptl_crystal_size_mid 0.180
_exptl_crystal_size_min 0.100
_refine_diff_density_max 2.529
_refine_diff_density_min -0.968
_refine_diff_density_rms 0.203
_refine_ls_extinction_method none
_refine_ls_goodness_of_fit_ref 1.036
_refine_ls_hydrogen_treatment constr
_refine_ls_matrix_type full
_refine_ls_number_parameters 445
_refine_ls_number_reflns 5944
_refine_ls_number_restraints 260
_refine_ls_restrained_S_all 1.035
_refine_ls_R_factor_all 0.0910
_refine_ls_R_factor_gt 0.0777
_refine_ls_shift/su_max 0.000
_refine_ls_shift/su_mean 0.000
_refine_ls_structure_factor_coef Fsqd
_refine_ls_weighting_details 'w=1/[\s^2^(Fo^2^)+(0.1506P)^2^+485.4648P] where P=(Fo^2^+2Fc^2^)/3'
_refine_ls_weighting_scheme calc
_refine_ls_wR_factor_gt 0.2308
_refine_ls_wR_factor_ref 0.2541
_reflns_Friedel_coverage 0.000
_reflns_number_gt 5097
_reflns_number_total 5944
_reflns_threshold_expression 'I > 2\s(I)'
_cod_data_source_file d0cc07120j2.cif
_cod_data_source_block 1_CCDC1
_cod_depositor_comments
;
The following automatic conversions were performed:

data item '_exptl_absorpt_correction_type' value 'Multi-scan' was
changed to 'multi-scan' in accordance with the
/home/data/users/saulius/crontab/automatic-downloads/rss-feeds/RSC/lib/dictionaries/cif_core.dic
dictionary named 'cif_core.dic' version 2.4.2 last updated on
2011-04-26.

Automatic conversion script
Id: cif_fix_values 7556 2019-12-06 15:28:31Z antanas 

 Adding full bibliography for 7127639--7127640.cif.
;
_cod_original_cell_volume 21341.2(15)
_cod_database_code 7127640
_shelx_shelxl_version_number 2014/7
_shelx_space_group_comment
;
The symmetry employed for this shelxl refinement is uniquely defined
by the following loop, which should always be used as a source of
symmetry information in preference to the above space-group names.
They are only intended as comments.
;
_shelx_estimated_absorpt_t_min 0.461
_shelx_estimated_absorpt_t_max 0.657

loop_
_space_group_symop_operation_xyz
'x, y, z'
'-x, -y, z'
'-y, x, z+1/2'
'y, -x, z+1/2'
'-x, y, -z+1/2'
'x, -y, -z+1/2'
'y, x, -z'
'-y, -x, -z'
'-x, -y, -z'
'x, y, -z'
'y, -x, -z-1/2'
'-y, x, -z-1/2'
'x, -y, z-1/2'
'-x, y, z-1/2'
'-y, -x, z'
'y, x, z'

loop_
_atom_site_label
_atom_site_type_symbol
_atom_site_fract_x
_atom_site_fract_y
_atom_site_fract_z
_atom_site_U_iso_or_equiv
_atom_site_adp_type
_atom_site_occupancy
_atom_site_site_symmetry_order
_atom_site_calc_flag
_atom_site_refinement_flags_posn
_atom_site_refinement_flags_adp
_atom_site_refinement_flags_occupancy
_atom_site_disorder_assembly
_atom_site_disorder_group
Cs1 Cs 0.8013(3) -0.1987(3) 0.1922(2) 0.056(2) Uani 0.375 2 d S TU P A 1
Cs2 Cs 0.30828(7) -0.30828(7) 0.39584(5) 0.0722(6) Uani 0.875 2 d S T P . .
Cs6 Cs 0.26134(10) -0.13310(10) 0.14232(7) 0.0718(7) Uani 0.5 1 d . U P . .
Cs4 Cs 0.50969(7) -0.13236(6) 0.0000 0.0611(5) Uani 1 2 d S T P . .
Mo1 Mo 0.51815(6) -0.26127(5) 0.14285(3) 0.0419(4) Uani 1 1 d . . . . .
Mo2 Mo 0.41701(6) -0.18002(5) 0.09380(3) 0.0434(4) Uani 1 1 d . . . . .
Mo3 Mo 0.20167(5) 0.00758(5) 0.20042(4) 0.0472(5) Uani 1 1 d D . . . .
Cl2 Cl 0.8431(3) -0.1569(3) 0.1266(3) 0.015(2) Uani 0.5 2 d S TU P A 2
O1 O 0.3447(4) -0.2292(4) 0.3346(3) 0.052(3) Uani 1 1 d D . . . .
O2 O 0.4665(4) -0.2189(4) 0.1843(2) 0.044(2) Uani 1 1 d D . . . .
O4 O 0.4939(5) -0.3225(4) 0.1584(3) 0.065(3) Uani 1 1 d . . . . .
O5 O 0.5708(4) -0.2518(4) 0.1861(2) 0.045(2) Uani 1 1 d . . . . .
O6 O 0.5664(5) -0.2802(5) 0.1115(3) 0.061(3) Uani 1 1 d . . . . .
O9 O 0.4201(4) -0.1536(4) 0.1530(2) 0.047(3) Uani 1 1 d D U . . .
O10 O 0.3521(4) -0.2044(5) 0.1027(3) 0.059(3) Uani 1 1 d . . . . .
O11 O 0.4224(5) -0.1887(4) 0.0476(3) 0.061(3) Uani 1 1 d . . . . .
O12 O 0.4605(4) -0.2398(4) 0.1112(2) 0.044(2) Uani 1 1 d . . . . .
O13 O 0.3906(4) -0.0999(4) 0.0923(2) 0.047(3) Uani 1 1 d . . . . .
O14 O 0.4964(5) -0.1338(4) 0.0933(3) 0.050(3) Uani 1 1 d . U . . .
O15 O 0.5612(5) 0.0569(4) 0.0474(2) 0.055(3) Uani 1 1 d D . . . .
O16 O 0.5848(8) -0.0304(7) 0.0000 0.078(5) Uani 1 2 d S TU P . .
O17 O 0.7443(4) -0.1056(4) 0.1472(3) 0.062(3) Uani 1 1 d D U . . .
O18 O 0.8043(4) -0.1957(4) 0.2818(4) 0.054(4) Uani 1 2 d S TU P . .
O19 O 0.5487(4) -0.1743(4) 0.1361(3) 0.050(3) Uani 1 1 d . . . . .
O26 O 0.1628(9) -0.1628(9) 0.0799(8) 0.053(7) Uani 0.5 2 d S TU P . .
O27 O 0.0000 0.0000 0.2500 0.040(10) Uani 0.5 8 d S TU P B 2
O29 O 0.2639(4) 0.0632(4) 0.2237(3) 0.054(3) Uani 1 1 d D . . . .
O30 O 0.1688(4) -0.0477(4) 0.1817(3) 0.062(3) Uani 1 1 d . U . . .
O31 O 0.2703(4) -0.0519(4) 0.2175(3) 0.048(3) Uani 1 1 d D . . . .
O32 O 0.2558(4) 0.0145(4) 0.1578(3) 0.046(2) Uani 1 1 d . . . . .
O33 O 0.1604(4) 0.0617(4) 0.1891(4) 0.070(3) Uani 1 1 d . U . . .
O34 O 0.1789(5) 0.0000 0.2500 0.054(4) Uani 1 2 d S TU P B .
C1 C 0.2838(5) -0.0747(5) 0.2465(4) 0.039(3) Uani 1 1 d D U . . .
C2 C 0.3256(3) -0.1184(3) 0.2461(2) 0.040(3) Uani 1 1 d DG U . . .
C8 C 0.3345(3) -0.1502(3) 0.27727(17) 0.034(3) Uani 1 1 d G U . . .
H8 H 0.3128 -0.1442 0.2986 0.040 Uiso 1 1 calc R U . . .
C7 C 0.3752(3) -0.1908(3) 0.27724(17) 0.037(3) Uani 1 1 d DG U . . .
C6 C 0.4070(3) -0.1996(3) 0.2461(2) 0.034(3) Uani 1 1 d G U . . .
H6 H 0.4349 -0.2273 0.2460 0.041 Uiso 1 1 calc R U . . .
C4 C 0.3981(3) -0.1677(3) 0.21491(16) 0.039(3) Uani 1 1 d DG U . . .
C3 C 0.3574(4) -0.1271(3) 0.21494(17) 0.044(4) Uani 1 1 d G U . . .
H3 H 0.3513 -0.1054 0.1937 0.053 Uiso 1 1 calc R U . B .
C5 C 0.4303(5) -0.1812(5) 0.1819(3) 0.042(4) Uani 1 1 d D U . . .
C9 C 0.3816(6) -0.2248(5) 0.3108(3) 0.044(4) Uani 1 1 d D U . . .
C10 C 0.5399(6) -0.1366(5) 0.1121(3) 0.039(3) Uani 1 1 d D U . . .
C12 C 0.5788(3) -0.0907(3) 0.1105(2) 0.043(4) Uani 1 1 d DG U . . .
C11 C 0.5651(3) -0.0412(3) 0.0934(2) 0.042(4) Uani 1 1 d G U . . .
H11 H 0.5303 -0.0373 0.0816 0.051 Uiso 1 1 calc R U . . .
C13 C 0.6299(4) -0.0965(3) 0.1276(2) 0.047(4) Uani 1 1 d G U . . .
H13 H 0.6393 -0.1304 0.1393 0.056 Uiso 1 1 calc R U . . .
C14 C 0.6671(3) -0.0528(4) 0.1277(2) 0.045(4) Uani 1 1 d DG U . . .
C16 C 0.6535(4) -0.0032(4) 0.1106(2) 0.051(4) Uani 1 1 d G U . . .
H16 H 0.6791 0.0267 0.1107 0.062 Uiso 1 1 calc R U . . .
C17 C 0.6024(4) 0.0025(3) 0.0934(2) 0.048(4) Uani 1 1 d DG U . . .
C15 C 0.7212(5) -0.0599(5) 0.1452(3) 0.040(3) Uani 1 1 d D U . . .
C18 C 0.5905(6) 0.0564(6) 0.0758(4) 0.049(4) Uani 1 1 d D U . . .
Cs5 Cs 0.0954(3) 0.0954(3) 0.2644(2) 0.089(2) Uani 0.5 2 d S TU P B 1
Cs5A Cs 0.1048(3) 0.1048(3) 0.2512(2) 0.083(2) Uani 0.5 2 d S TU P B 2
Cl1 Cl 0.0690(4) -0.0690(4) 0.1239(3) 0.065(2) Uani 0.5 2 d S TU P . .
O20 O 0.5000 -0.3339(5) 0.2500 0.055(4) Uani 1 2 d S TU P . .
O21 O 0.5812(10) -0.4188(10) 0.1081(10) 0.070(8) Uani 0.5 2 d S TU P . .
O3 O 0.2901(8) -0.2901(8) 0.0000 0.085(7) Uani 1 4 d S TU P . .
O8 O 0.0000 0.0000 0.2789(19) 0.036(8) Uani 0.25 4 d S TU P B 1
Cs1A Cs 0.7928(9) -0.2072(9) 0.1813(7) 0.062(7) Uani 0.125 2 d S TU P A 2
Cl2A Cl 0.8539(3) -0.1461(3) 0.1259(3) 0.019(3) Uani 0.5 2 d S TU P A 1

loop_
_atom_site_aniso_label
_atom_site_aniso_U_11
_atom_site_aniso_U_22
_atom_site_aniso_U_33
_atom_site_aniso_U_23
_atom_site_aniso_U_13
_atom_site_aniso_U_12
Cs1 0.056(3) 0.056(3) 0.054(4) 0.003(2) 0.003(2) 0.036(3)
Cs2 0.0750(9) 0.0750(9) 0.0666(12) 0.0093(8) -0.0093(8) -0.0342(10)
Cs6 0.0746(15) 0.0653(14) 0.0755(15) -0.0125(11) 0.0004(12) -0.0126(11)
Cs4 0.0846(12) 0.0567(9) 0.0419(8) 0.000 0.000 -0.0082(8)
Mo1 0.0596(9) 0.0281(7) 0.0380(8) -0.0106(5) 0.0029(6) -0.0050(6)
Mo2 0.0638(9) 0.0361(8) 0.0305(8) -0.0054(5) -0.0074(6) -0.0098(6)
Mo3 0.0315(7) 0.0372(8) 0.0727(10) 0.0055(7) -0.0128(6) -0.0009(6)
Cl2 0.014(2) 0.014(2) 0.019(3) 0.0003(14) 0.0003(14) 0.0013(19)
O1 0.055(6) 0.033(6) 0.069(7) 0.005(5) 0.015(6) -0.005(5)
O2 0.065(7) 0.041(6) 0.025(5) -0.001(4) -0.003(5) 0.010(5)
O4 0.079(8) 0.022(5) 0.094(9) -0.004(6) -0.002(7) -0.003(5)
O5 0.063(7) 0.032(5) 0.039(5) -0.004(4) 0.003(5) -0.005(5)
O6 0.073(7) 0.075(8) 0.035(5) -0.015(5) 0.006(5) 0.016(6)
O9 0.083(7) 0.037(5) 0.021(5) -0.004(4) -0.010(5) -0.001(5)
O10 0.047(6) 0.067(7) 0.062(7) -0.002(6) 0.000(5) -0.016(5)
O11 0.106(9) 0.044(6) 0.034(5) -0.004(5) -0.011(6) -0.022(6)
O12 0.053(6) 0.041(6) 0.037(5) -0.010(4) 0.000(5) -0.003(5)
O13 0.071(7) 0.040(6) 0.029(5) 0.008(4) -0.014(5) -0.011(5)
O14 0.077(8) 0.032(5) 0.041(6) 0.000(4) -0.004(6) -0.016(5)
O15 0.091(8) 0.041(6) 0.034(5) 0.001(5) -0.003(6) -0.014(5)
O16 0.114(12) 0.075(10) 0.044(8) 0.000 0.000 -0.025(9)
O17 0.060(7) 0.045(7) 0.083(8) -0.010(6) 0.013(6) -0.009(6)
O18 0.052(5) 0.052(5) 0.060(7) -0.003(4) -0.003(4) 0.019(6)
O19 0.068(7) 0.039(6) 0.041(6) -0.005(5) -0.004(5) -0.023(5)
O26 0.055(7) 0.055(7) 0.050(10) 0.003(6) -0.003(6) -0.013(8)
O27 0.038(11) 0.038(11) 0.043(14) 0.000 0.000 0.000
O29 0.059(7) 0.051(6) 0.054(7) 0.007(5) -0.001(6) -0.021(5)
O30 0.058(6) 0.060(6) 0.066(6) -0.006(5) -0.028(5) -0.015(5)
O31 0.049(6) 0.049(6) 0.047(6) 0.008(5) -0.003(5) 0.020(5)
O32 0.041(6) 0.032(6) 0.067(7) 0.008(5) -0.012(5) -0.004(4)
O33 0.045(6) 0.047(6) 0.118(10) 0.019(6) -0.006(6) 0.015(5)
O34 0.028(7) 0.046(8) 0.089(11) -0.009(8) 0.000 0.000
C1 0.035(6) 0.044(7) 0.038(7) 0.006(6) -0.001(6) -0.002(6)
C2 0.045(7) 0.032(6) 0.045(7) -0.005(6) -0.005(6) -0.006(6)
C8 0.025(6) 0.033(6) 0.043(6) 0.002(5) 0.001(5) -0.001(5)
C7 0.041(7) 0.031(6) 0.039(7) 0.003(5) -0.003(6) 0.000(5)
C6 0.035(6) 0.029(6) 0.038(7) -0.006(5) -0.010(5) 0.002(5)
C4 0.051(7) 0.043(7) 0.024(6) -0.002(5) -0.007(6) 0.003(6)
C3 0.045(5) 0.044(5) 0.043(5) 0.004(4) -0.006(4) -0.003(4)
C5 0.048(7) 0.039(7) 0.039(7) 0.002(6) -0.010(6) -0.008(6)
C9 0.054(7) 0.034(7) 0.045(7) -0.007(6) -0.001(7) 0.001(6)
C10 0.052(7) 0.038(7) 0.027(6) -0.001(6) -0.004(6) -0.005(6)
C12 0.058(7) 0.036(7) 0.035(6) 0.006(6) 0.011(6) -0.007(6)
C11 0.050(7) 0.045(7) 0.032(6) 0.000(6) 0.004(6) -0.006(6)
C13 0.057(7) 0.038(7) 0.045(7) -0.001(6) 0.014(6) -0.007(6)
C14 0.045(7) 0.047(7) 0.041(7) 0.002(6) 0.012(6) 0.005(6)
C16 0.056(7) 0.046(7) 0.053(7) 0.002(6) 0.023(6) -0.010(6)
C17 0.065(8) 0.045(7) 0.033(6) 0.004(6) 0.011(6) -0.004(6)
C15 0.045(7) 0.034(7) 0.041(7) 0.003(6) 0.012(6) 0.009(6)
C18 0.055(7) 0.051(8) 0.041(7) 0.002(6) 0.011(6) 0.000(6)
Cs5 0.081(3) 0.081(3) 0.105(6) 0.018(3) 0.018(3) 0.049(3)
Cs5A 0.081(3) 0.081(3) 0.088(5) 0.001(3) 0.001(3) 0.043(3)
Cl1 0.065(2) 0.065(2) 0.064(3) 0.0036(14) -0.0036(14) 0.000(2)
O20 0.091(8) 0.027(6) 0.048(7) 0.000 0.014(6) 0.000
O21 0.062(8) 0.062(8) 0.085(12) -0.002(6) -0.002(6) 0.021(9)
O3 0.082(8) 0.082(8) 0.092(11) 0.000 0.000 -0.005(8)
O8 0.036(8) 0.036(8) 0.036(10) 0.000 0.000 0.000(5)
Cs1A 0.058(7) 0.058(7) 0.069(12) 0.008(6) 0.008(6) 0.033(7)
Cl2A 0.018(3) 0.018(3) 0.021(3) 0.0000(14) 0.0000(14) 0.0036(19)

loop_
_atom_type_symbol
_atom_type_description
_atom_type_scat_dispersion_real
_atom_type_scat_dispersion_imag
_atom_type_scat_source
C C 0.0033 0.0016 'International Tables Vol C Tables 4.2.6.8 and 6.1.1.4'
H H 0.0000 0.0000 'International Tables Vol C Tables 4.2.6.8 and 6.1.1.4'
O O 0.0106 0.0060 'International Tables Vol C Tables 4.2.6.8 and 6.1.1.4'
Mo Mo -1.6832 0.6857 'International Tables Vol C Tables 4.2.6.8 and 6.1.1.4'
Cs Cs -0.3680 2.1192 'International Tables Vol C Tables 4.2.6.8 and 6.1.1.4'
Cl Cl 0.1484 0.1585 'International Tables Vol C Tables 4.2.6.8 and 6.1.1.4'

loop_
_geom_angle_atom_site_label_1
_geom_angle_atom_site_label_2
_geom_angle_atom_site_label_3
_geom_angle
_geom_angle_site_symmetry_1
_geom_angle_site_symmetry_3
_geom_angle_publ_flag
Cl2A Cs1 O17 57.2(2) . 16_645 ?
Cl2A Cs1 O17 57.1(2) . . ?
O17 Cs1 O17 111.3(5) 16_645 . ?
Cl2A Cs1 O18 141.6(5) . . ?
O17 Cs1 O18 121.4(3) 16_645 . ?
O17 Cs1 O18 121.4(3) . . ?
Cl2A Cs1 O33 56.9(3) . 15_655 ?
O17 Cs1 O33 53.5(3) 16_645 15_655 ?
O17 Cs1 O33 102.4(4) . 15_655 ?
O18 Cs1 O33 90.3(4) . 15_655 ?
Cl2A Cs1 O33 56.9(3) . 2_655 ?
O17 Cs1 O33 102.4(4) 16_645 2_655 ?
O17 Cs1 O33 53.5(3) . 2_655 ?
O18 Cs1 O33 90.3(4) . 2_655 ?
O33 Cs1 O33 58.7(4) 15_655 2_655 ?
Cl2A Cs1 C8 119.2(6) . 5_655 ?
O17 Cs1 C8 162.3(6) 16_645 5_655 ?
O17 Cs1 C8 62.1(6) . 5_655 ?
O18 Cs1 C8 73.0(6) . 5_655 ?
O33 Cs1 C8 141.9(6) 15_655 5_655 ?
O33 Cs1 C8 86.7(6) 2_655 5_655 ?
Cl2A Cs1 C8 119.2(10) . 11_656 ?
O17 Cs1 C8 62.1(10) 16_645 11_656 ?
O17 Cs1 C8 162.3(8) . 11_656 ?
O18 Cs1 C8 73.0(9) . 11_656 ?
O33 Cs1 C8 86.7(8) 15_655 11_656 ?
O33 Cs1 C8 141.9(8) 2_655 11_656 ?
C8 Cs1 C8 118.8(15) 5_655 11_656 ?
Cl2A Cs1 O1 105.8(3) . 5_655 ?
O17 Cs1 O1 117.3(3) 16_645 5_655 ?
O17 Cs1 O1 65.6(3) . 5_655 ?
O18 Cs1 O1 106.7(4) . 5_655 ?
O33 Cs1 O1 162.5(4) 15_655 5_655 ?
O33 Cs1 O1 115.8(2) 2_655 5_655 ?
C8 Cs1 O1 45.2(5) 5_655 5_655 ?
C8 Cs1 O1 101.8(8) 11_656 5_655 ?
Cl2A Cs1 O1 105.8(3) . 11_656 ?
O17 Cs1 O1 65.6(3) 16_645 11_656 ?
O17 Cs1 O1 117.3(3) . 11_656 ?
O18 Cs1 O1 106.7(4) . 11_656 ?
O33 Cs1 O1 115.8(2) 15_655 11_656 ?
O33 Cs1 O1 162.5(4) 2_655 11_656 ?
C8 Cs1 O1 101.8(6) 5_655 11_656 ?
C8 Cs1 O1 45.2(7) 11_656 11_656 ?
O1 Cs1 O1 63.8(3) 5_655 11_656 ?
Cl2A Cs1 Cs5 90.1(3) . 2_655 ?
O17 Cs1 Cs5 99.0(3) 16_645 2_655 ?
O17 Cs1 Cs5 99.0(3) . 2_655 ?
O18 Cs1 Cs5 51.5(3) . 2_655 ?
O33 Cs1 Cs5 47.3(3) 15_655 2_655 ?
O33 Cs1 Cs5 47.3(3) 2_655 2_655 ?
C8 Cs1 Cs5 98.3(5) 5_655 2_655 ?
C8 Cs1 Cs5 98.3(7) 11_656 2_655 ?
O1 Cs1 Cs5 143.5(2) 5_655 2_655 ?
O1 Cs1 Cs5 143.5(2) 11_656 2_655 ?
Cl2A Cs1 Cs2 86.0(3) . 11_656 ?
O17 Cs1 Cs2 78.9(2) 16_645 11_656 ?
O17 Cs1 Cs2 78.9(2) . 11_656 ?
O18 Cs1 Cs2 132.4(4) . 11_656 ?
O33 Cs1 Cs2 129.8(3) 15_655 11_656 ?
O33 Cs1 Cs2 129.8(3) 2_655 11_656 ?
C8 Cs1 Cs2 83.6(5) 5_655 11_656 ?
C8 Cs1 Cs2 83.6(7) 11_656 11_656 ?
O1 Cs1 Cs2 38.42(17) 5_655 11_656 ?
O1 Cs1 Cs2 38.42(17) 11_656 11_656 ?
Cs5 Cs1 Cs2 176.1(3) 2_655 11_656 ?
O1 Cs2 O1 80.1(4) . 15 ?
O1 Cs2 O6 127.2(3) . 12_546 ?
O1 Cs2 O6 61.5(3) 15 12_546 ?
O1 Cs2 O6 61.5(3) . 5_655 ?
O1 Cs2 O6 127.2(3) 15 5_655 ?
O6 Cs2 O6 114.6(4) 12_546 5_655 ?
O1 Cs2 O21 102.1(4) . 12_546 ?
O1 Cs2 O21 102.1(4) 15 12_546 ?
O6 Cs2 O21 57.6(2) 12_546 12_546 ?
O6 Cs2 O21 57.6(2) 5_655 12_546 ?
O1 Cs2 Cs1A 49.9(3) . 12_546 ?
O1 Cs2 Cs1A 49.9(3) 15 12_546 ?
O6 Cs2 Cs1A 111.0(3) 12_546 12_546 ?
O6 Cs2 Cs1A 111.0(3) 5_655 12_546 ?
O21 Cs2 Cs1A 138.7(7) 12_546 12_546 ?
O1 Cs2 Cs1 49.2(2) . 12_546 ?
O1 Cs2 Cs1 49.2(2) 15 12_546 ?
O6 Cs2 Cs1 110.42(19) 12_546 12_546 ?
O6 Cs2 Cs1 110.42(19) 5_655 12_546 ?
O21 Cs2 Cs1 137.2(6) 12_546 12_546 ?
O10 Cs6 O30 175.4(3) . . ?
O10 Cs6 O26 93.7(5) . . ?
O30 Cs6 O26 87.2(5) . . ?
O10 Cs6 O31 130.3(2) . . ?
O30 Cs6 O31 48.7(2) . . ?
O26 Cs6 O31 135.8(5) . . ?
O10 Cs6 C3 84.8(2) . . ?
O30 Cs6 C3 95.2(2) . . ?
O26 Cs6 C3 168.9(4) . . ?
O31 Cs6 C3 47.48(19) . . ?
O10 Cs6 O18 116.1(3) . 12_546 ?
O30 Cs6 O18 68.3(3) . 12_546 ?
O26 Cs6 O18 97.0(4) . 12_546 ?
O31 Cs6 O18 69.0(2) . 12_546 ?
C3 Cs6 O18 74.0(2) . 12_546 ?
O10 Cs6 O32 129.7(3) . . ?
O30 Cs6 O32 45.8(2) . . ?
O26 Cs6 O32 106.8(5) . . ?
O31 Cs6 O32 45.8(2) . . ?
C3 Cs6 O32 82.3(2) . . ?
O18 Cs6 O32 106.5(3) 12_546 . ?
O10 Cs6 O13 45.9(2) . . ?
O30 Cs6 O13 129.6(2) . . ?
O26 Cs6 O13 108.0(4) . . ?
O31 Cs6 O13 102.7(2) . . ?
C3 Cs6 O13 78.82(19) . . ?
O18 Cs6 O13 149.0(3) 12_546 . ?
O32 Cs6 O13 83.9(2) . . ?
O10 Cs6 Mo3 154.61(19) . . ?
O30 Cs6 Mo3 21.98(17) . . ?
O26 Cs6 Mo3 105.5(5) . . ?
O31 Cs6 Mo3 32.22(14) . . ?
C3 Cs6 Mo3 79.40(14) . . ?
O18 Cs6 Mo3 78.4(2) 12_546 . ?
O32 Cs6 Mo3 28.57(16) . . ?
O13 Cs6 Mo3 110.95(16) . . ?
O10 Cs6 Mo2 19.47(18) . . ?
O30 Cs6 Mo2 156.46(19) . . ?
O26 Cs6 Mo2 106.4(5) . . ?
O31 Cs6 Mo2 115.50(17) . . ?
C3 Cs6 Mo2 75.22(14) . . ?
O18 Cs6 Mo2 127.0(3) 12_546 . ?
O32 Cs6 Mo2 110.86(17) . . ?
O13 Cs6 Mo2 28.22(15) . . ?
Mo3 Cs6 Mo2 135.25(6) . . ?
O10 Cs6 Cs6 96.08(18) . 15 ?
O30 Cs6 Cs6 87.94(18) . 15 ?
O26 Cs6 Cs6 49.5(3) . 15 ?
O31 Cs6 Cs6 117.11(18) . 15 ?
C3 Cs6 Cs6 119.63(13) . 15 ?
O18 Cs6 Cs6 51.66(15) 12_546 15 ?
O32 Cs6 Cs6 132.20(15) . 15 ?
O13 Cs6 Cs6 138.54(14) . 15 ?
Mo3 Cs6 Cs6 108.97(4) . 15 ?
Mo2 Cs6 Cs6 115.54(3) . 15 ?
O10 Cs6 Cs5 155.7(2) . 11_556 ?
O30 Cs6 Cs5 28.8(2) . 11_556 ?
O26 Cs6 Cs5 86.4(5) . 11_556 ?
O31 Cs6 Cs5 55.34(18) . 11_556 ?
C3 Cs6 Cs5 90.48(15) . 11_556 ?
O18 Cs6 Cs5 40.2(3) 12_546 11_556 ?
O32 Cs6 Cs5 72.80(18) . 11_556 ?
O13 Cs6 Cs5 155.53(16) . 11_556 ?
Mo3 Cs6 Cs5 44.92(7) . 11_556 ?
Mo2 Cs6 Cs5 164.29(10) . 11_556 ?
Cs6 Cs6 Cs5 65.77(6) 15 11_556 ?
O15 Cs4 O15 69.4(4) 2_655 9_655 ?
O15 Cs4 O11 101.7(3) 2_655 10 ?
O15 Cs4 O11 63.5(3) 9_655 10 ?
O15 Cs4 O11 63.5(3) 2_655 . ?
O15 Cs4 O11 101.7(3) 9_655 . ?
O11 Cs4 O11 69.3(4) 10 . ?
O15 Cs4 O16 81.4(4) 2_655 . ?
O15 Cs4 O16 81.4(4) 9_655 . ?
O11 Cs4 O16 140.2(3) 10 . ?
O11 Cs4 O16 140.2(3) . . ?
O15 Cs4 O14 52.1(3) 2_655 . ?
O15 Cs4 O14 121.3(3) 9_655 . ?
O11 Cs4 O14 119.8(3) 10 . ?
O11 Cs4 O14 50.5(2) . . ?
O16 Cs4 O14 93.66(16) . . ?
O15 Cs4 O14 121.3(3) 2_655 10 ?
O15 Cs4 O14 52.1(3) 9_655 10 ?
O11 Cs4 O14 50.5(2) 10 10 ?
O11 Cs4 O14 119.8(3) . 10 ?
O16 Cs4 O14 93.66(16) . 10 ?
O14 Cs4 O14 169.1(4) . 10 ?
O15 Cs4 Mo2 53.65(18) 2_655 . ?
O15 Cs4 Mo2 108.9(2) 9_655 . ?
O11 Cs4 Mo2 88.47(19) 10 . ?
O11 Cs4 Mo2 19.40(18) . . ?
O16 Cs4 Mo2 122.05(12) . . ?
O14 Cs4 Mo2 31.33(17) . . ?
O14 Cs4 Mo2 138.56(18) 10 . ?
O15 Cs4 Mo2 108.9(2) 2_655 10 ?
O15 Cs4 Mo2 53.65(18) 9_655 10 ?
O11 Cs4 Mo2 19.40(18) 10 10 ?
O11 Cs4 Mo2 88.47(19) . 10 ?
O16 Cs4 Mo2 122.05(12) . 10 ?
O14 Cs4 Mo2 138.56(18) . 10 ?
O14 Cs4 Mo2 31.33(17) 10 10 ?
Mo2 Cs4 Mo2 107.33(5) . 10 ?
O4 Mo1 O6 103.2(5) . . ?
O4 Mo1 O12 101.0(5) . . ?
O6 Mo1 O12 99.7(5) . . ?
O4 Mo1 O5 93.1(5) . . ?
O6 Mo1 O5 97.1(5) . . ?
O12 Mo1 O5 154.9(4) . . ?
O4 Mo1 O2 88.8(5) . . ?
O6 Mo1 O2 166.9(5) . . ?
O12 Mo1 O2 82.8(4) . . ?
O5 Mo1 O2 76.7(4) . . ?
O4 Mo1 O19 166.5(5) . . ?
O6 Mo1 O19 87.3(5) . . ?
O12 Mo1 O19 85.3(4) . . ?
O5 Mo1 O19 77.0(4) . . ?
O2 Mo1 O19 80.0(4) . . ?
O11 Mo2 O10 102.4(5) . . ?
O11 Mo2 O12 101.2(5) . . ?
O10 Mo2 O12 100.5(5) . . ?
O11 Mo2 O13 96.6(4) . . ?
O10 Mo2 O13 92.6(5) . . ?
O12 Mo2 O13 154.9(4) . . ?
O11 Mo2 O14 89.3(5) . . ?
O10 Mo2 O14 165.8(5) . . ?
O12 Mo2 O14 84.7(4) . . ?
O13 Mo2 O14 78.0(4) . . ?
O11 Mo2 O9 168.7(4) . . ?
O10 Mo2 O9 86.9(4) . . ?
O12 Mo2 O9 83.0(4) . . ?
O13 Mo2 O9 76.5(3) . . ?
O14 Mo2 O9 80.6(4) . . ?
O11 Mo2 Cs4 36.5(4) . . ?
O10 Mo2 Cs4 137.0(4) . . ?
O12 Mo2 Cs4 100.6(3) . . ?
O13 Mo2 Cs4 83.5(3) . . ?
O14 Mo2 Cs4 53.3(3) . . ?
O9 Mo2 Cs4 132.7(3) . . ?
O11 Mo2 Cs6 120.4(4) . . ?
O10 Mo2 Cs6 37.8(4) . . ?
O12 Mo2 Cs6 123.2(3) . . ?
O13 Mo2 Cs6 59.2(3) . . ?
O14 Mo2 Cs6 128.7(3) . . ?
O9 Mo2 Cs6 63.9(3) . . ?
Cs4 Mo2 Cs6 136.03(5) . . ?
O33 Mo3 O30 103.5(5) . . ?
O33 Mo3 O34 97.9(5) . . ?
O30 Mo3 O34 99.9(4) . . ?
O33 Mo3 O32 97.3(5) . . ?
O30 Mo3 O32 93.3(5) . . ?
O34 Mo3 O32 156.9(5) . . ?
O33 Mo3 O29 91.5(5) . . ?
O30 Mo3 O29 163.9(5) . . ?
O34 Mo3 O29 83.6(4) . . ?
O32 Mo3 O29 78.7(4) . . ?
O33 Mo3 O31 168.6(5) . . ?
O30 Mo3 O31 87.3(4) . . ?
O34 Mo3 O31 83.7(4) . . ?
O32 Mo3 O31 78.1(3) . . ?
O29 Mo3 O31 77.4(4) . . ?
O33 Mo3 Cs5A 43.9(5) . . ?
O30 Mo3 Cs5A 113.3(4) . . ?
O34 Mo3 Cs5A 54.3(2) . . ?
O32 Mo3 Cs5A 135.8(3) . . ?
O29 Mo3 Cs5A 81.7(3) . . ?
O31 Mo3 Cs5A 134.8(3) . . ?
O33 Mo3 Cs5 100.9(4) . 11_556 ?
O30 Mo3 Cs5 45.9(4) . 11_556 ?
O34 Mo3 Cs5 54.5(3) . 11_556 ?
O32 Mo3 Cs5 138.2(3) . 11_556 ?
O29 Mo3 Cs5 137.4(3) . 11_556 ?
O31 Mo3 Cs5 89.2(3) . 11_556 ?
O33 Mo3 Cs5A 106.7(4) . 11_556 ?
O30 Mo3 Cs5A 50.9(4) . 11_556 ?
O34 Mo3 Cs5A 49.0(2) . 11_556 ?
O32 Mo3 Cs5A 140.2(3) . 11_556 ?
O29 Mo3 Cs5A 130.4(3) . 11_556 ?
O31 Mo3 Cs5A 82.9(3) . 11_556 ?
Cs5A Mo3 Cs5A 81.0(3) . 11_556 ?
O33 Mo3 Cs5 50.7(5) . . ?
O30 Mo3 Cs5 110.3(4) . . ?
O34 Mo3 Cs5 47.2(2) . . ?
O32 Mo3 Cs5 143.1(3) . . ?
O29 Mo3 Cs5 83.8(3) . . ?
O31 Mo3 Cs5 129.1(3) . . ?
Cs5 Mo3 Cs5 73.8(3) 11_556 . ?
O33 Mo3 Cs6 133.9(5) . . ?
O30 Mo3 Cs6 47.9(4) . . ?
O34 Mo3 Cs6 119.68(11) . . ?
O32 Mo3 Cs6 57.9(3) . . ?
O29 Mo3 Cs6 116.8(3) . . ?
O31 Mo3 Cs6 52.1(3) . . ?
Cs5A Mo3 Cs6 160.93(16) . . ?
Cs5 Mo3 Cs6 82.78(18) 11_556 . ?
Cs5A Mo3 Cs6 82.88(15) 11_556 . ?
Cs5 Mo3 Cs6 156.34(16) . . ?
C9 O1 Cs2 139.9(8) . . ?
C9 O1 Cs1A 124.2(10) . 12_546 ?
Cs2 O1 Cs1A 86.6(4) . 12_546 ?
C9 O1 Cs1 118.3(9) . 12_546 ?
Cs2 O1 Cs1 92.4(3) . 12_546 ?
C5 O2 Mo1 132.5(8) . . ?
C9 O5 Mo1 131.4(8) 5_655 . ?
Mo1 O6 Cs2 141.7(5) . 11_656 ?
C5 O9 Mo2 130.7(8) . . ?
Mo2 O10 Cs6 122.7(5) . . ?
Mo2 O11 Cs4 124.1(5) . . ?
Mo1 O12 Mo2 145.6(5) . . ?
C18 O13 Mo2 132.3(9) 2_655 . ?
C18 O13 Cs6 134.6(8) 2_655 . ?
Mo2 O13 Cs6 92.6(3) . . ?
C10 O14 Mo2 133.7(8) . . ?
C10 O14 Cs4 117.6(8) . . ?
Mo2 O14 Cs4 95.4(3) . . ?
C18 O15 Cs4 142.6(9) . 9_655 ?
C15 O17 Cs1A 158.8(10) . . ?
C15 O17 Cs1 151.2(9) . . ?
Cs1 O18 Cs5 81.3(4) . 2_655 ?
Cs1 O18 Cs6 141.57(16) . 11_656 ?
Cs5A O18 Cs6 106.2(4) 2_655 11_656 ?
Cs5 O18 Cs6 99.0(3) 2_655 11_656 ?
Cs1 O18 Cs6 141.57(16) . 5_655 ?
Cs5A O18 Cs6 106.2(4) 2_655 5_655 ?
Cs5 O18 Cs6 99.0(3) 2_655 5_655 ?
Cs6 O18 Cs6 76.7(3) 11_656 5_655 ?
Cs5A O18 Cs1A 76.4(6) 2_655 . ?
Cs6 O18 Cs1A 141.09(19) 11_656 . ?
Cs6 O18 Cs1A 141.09(19) 5_655 . ?
C10 O19 Mo1 133.3(8) . . ?
Cs6 O26 Cs6 81.0(6) . 15 ?
Cs5A O27 Cs5A 178.6(3) . 2 ?
Cs5A O27 Cs5A 90.008(3) . 12_556 ?
Cs5A O27 Cs5A 90.008(3) 2 12_556 ?
Cs5A O27 Cs5A 90.008(3) . 11_556 ?
Cs5A O27 Cs5A 90.008(3) 2 11_556 ?
Cs5A O27 Cs5A 178.6(3) 12_556 11_556 ?
C1 O29 Mo3 139.2(8) 6 . ?
Mo3 O30 Cs5 109.1(5) . 11_556 ?
Mo3 O30 Cs5A 104.9(5) . 11_556 ?
Mo3 O30 Cs6 110.1(5) . . ?
Cs5 O30 Cs6 117.0(4) 11_556 . ?
Cs5A O30 Cs6 112.5(4) 11_556 . ?
C1 O31 Mo3 134.8(8) . . ?
C1 O31 Cs6 117.0(8) . . ?
Mo3 O31 Cs6 95.6(3) . . ?
C15 O32 Mo3 127.4(8) 2_655 . ?
C15 O32 Cs6 139.0(8) 2_655 . ?
Mo3 O32 Cs6 93.5(3) . . ?
Mo3 O33 Cs5A 111.5(6) . . ?
Mo3 O33 Cs5 105.6(6) . . ?
Mo3 O33 Cs1 125.1(5) . 2_655 ?
Cs5 O33 Cs1 82.0(3) . 2_655 ?
Mo3 O33 Cs1A 124.8(6) . 2_655 ?
Cs5A O33 Cs1A 81.8(5) . 2_655 ?
Mo3 O34 Mo3 146.4(8) 6 . ?
Mo3 O34 Cs5A 103.4(2) 6 . ?
Mo3 O34 Cs5A 95.8(2) . . ?
Mo3 O34 Cs5A 95.8(2) 6 11_556 ?
Mo3 O34 Cs5A 103.4(2) . 11_556 ?
Cs5A O34 Cs5A 109.4(5) . 11_556 ?
Mo3 O34 Cs5 95.6(3) 6 . ?
Mo3 O34 Cs5 106.1(2) . . ?
Mo3 O34 Cs5 106.1(2) 6 11_556 ?
Mo3 O34 Cs5 95.6(3) . 11_556 ?
Cs5 O34 Cs5 99.0(6) . 11_556 ?
O29 C1 O31 123.9(11) 6 . ?
O29 C1 C2 116.5(10) 6 . ?
O31 C1 C2 119.6(11) . . ?
C8 C2 C3 120.0 . . ?
C8 C2 C1 119.9(7) . . ?
C3 C2 C1 120.1(7) . . ?
C2 C8 C7 120.0 . . ?
C2 C8 Cs1 106.7(4) . 12_546 ?
C7 C8 Cs1 114.1(4) . 12_546 ?
C2 C8 Cs1A 114.4(5) . 12_546 ?
C7 C8 Cs1A 109.0(6) . 12_546 ?
C2 C8 H8 120.0 . . ?
C7 C8 H8 120.0 . . ?
Cs1 C8 H8 45.8 12_546 . ?
Cs1A C8 H8 42.4 12_546 . ?
C8 C7 C6 120.0 . . ?
C8 C7 C9 117.7(7) . . ?
C6 C7 C9 122.3(7) . . ?
C4 C6 C7 120.0 . . ?
C4 C6 H6 120.0 . . ?
C7 C6 H6 120.0 . . ?
C6 C4 C3 120.0 . . ?
C6 C4 C5 117.7(7) . . ?
C3 C4 C5 122.1(7) . . ?
C4 C3 C2 120.0 . . ?
C4 C3 Cs6 115.9(4) . . ?
C2 C3 Cs6 104.9(3) . . ?
C4 C3 H3 120.0 . . ?
C2 C3 H3 120.0 . . ?
Cs6 C3 H3 46.0 . . ?
O2 C5 O9 124.6(11) . . ?
O2 C5 C4 118.0(10) . . ?
O9 C5 C4 117.4(10) . . ?
O1 C9 O5 121.0(11) . 5_655 ?
O1 C9 C7 123.3(12) . . ?
O5 C9 C7 115.7(10) 5_655 . ?
O14 C10 O19 123.4(11) . . ?
O14 C10 C12 118.5(12) . . ?
O19 C10 C12 117.5(11) . . ?
C11 C12 C13 120.0 . . ?
C11 C12 C10 121.4(8) . . ?
C13 C12 C10 118.6(8) . . ?
C17 C11 C12 120.0 . . ?
C17 C11 H11 120.0 . . ?
C12 C11 H11 120.0 . . ?
C14 C13 C12 119.9 . . ?
C14 C13 H13 120.0 . . ?
C12 C13 H13 120.0 . . ?
C13 C14 C16 120.2 . . ?
C13 C14 C15 119.3(8) . . ?
C16 C14 C15 120.5(8) . . ?
C14 C16 C17 119.8 . . ?
C14 C16 H16 120.1 . . ?
C17 C16 H16 120.1 . . ?
C11 C17 C16 120.0 . . ?
C11 C17 C18 122.9(8) . . ?
C16 C17 C18 117.2(8) . . ?
O17 C15 O32 122.3(12) . 2_655 ?
O17 C15 C14 122.1(12) . . ?
O32 C15 C14 115.6(10) 2_655 . ?
O15 C18 O13 125.1(12) . 2_655 ?
O15 C18 C17 118.6(12) . . ?
O13 C18 C17 116.2(11) 2_655 . ?
O30 Cs5 O30 91.5(5) 6 12_556 ?
O30 Cs5 O34 54.6(2) 6 . ?
O30 Cs5 O34 146.1(4) 12_556 . ?
O30 Cs5 O34 146.1(4) 6 12_556 ?
O30 Cs5 O34 54.6(2) 12_556 12_556 ?
O34 Cs5 O34 159.1(4) . 12_556 ?
O30 Cs5 O33 156.5(4) 6 16 ?
O30 Cs5 O33 100.3(3) 12_556 16 ?
O34 Cs5 O33 112.1(3) . 16 ?
O34 Cs5 O33 50.3(2) 12_556 16 ?
O30 Cs5 O33 100.2(3) 6 . ?
O30 Cs5 O33 156.5(4) 12_556 . ?
O34 Cs5 O33 50.3(2) . . ?
O34 Cs5 O33 112.1(3) 12_556 . ?
O33 Cs5 O33 62.1(4) 16 . ?
O30 Cs5 O8 92.4(9) 6 . ?
O30 Cs5 O8 92.4(9) 12_556 . ?
O34 Cs5 O8 87.9(3) . . ?
O34 Cs5 O8 87.9(3) 12_556 . ?
O33 Cs5 O8 107.2(11) 16 . ?
O33 Cs5 O8 107.2(11) . . ?
O30 Cs5 O18 74.1(4) 6 2_655 ?
O30 Cs5 O18 74.1(4) 12_556 2_655 ?
O34 Cs5 O18 95.4(3) . 2_655 ?
O34 Cs5 O18 95.4(3) 12_556 2_655 ?
O33 Cs5 O18 89.6(3) 16 2_655 ?
O33 Cs5 O18 89.6(3) . 2_655 ?
O8 Cs5 O18 160.3(13) . 2_655 ?
O30 Cs5 O8 115.7(7) 6 11_556 ?
O30 Cs5 O8 115.7(7) 12_556 11_556 ?
O34 Cs5 O8 82.4(3) . 11_556 ?
O34 Cs5 O8 82.4(3) 12_556 11_556 ?
O33 Cs5 O8 77.3(9) 16 11_556 ?
O33 Cs5 O8 77.3(9) . 11_556 ?
O8 Cs5 O8 35(2) . 11_556 ?
O18 Cs5 O8 164.6(10) 2_655 11_556 ?
O30 Cs5 Mo3 25.0(2) 6 6 ?
O30 Cs5 Mo3 116.2(3) 12_556 6 ?
O34 Cs5 Mo3 29.84(7) . 6 ?
O34 Cs5 Mo3 169.6(2) 12_556 6 ?
O33 Cs5 Mo3 140.1(3) 16 6 ?
O33 Cs5 Mo3 78.24(19) . 6 ?
O8 Cs5 Mo3 87.7(4) . 6 ?
O18 Cs5 Mo3 85.6(2) 2_655 6 ?
O8 Cs5 Mo3 99.3(4) 11_556 6 ?
O30 Cs5 Mo3 116.2(3) 6 12_556 ?
O30 Cs5 Mo3 25.0(2) 12_556 12_556 ?
O34 Cs5 Mo3 169.6(2) . 12_556 ?
O34 Cs5 Mo3 29.84(7) 12_556 12_556 ?
O33 Cs5 Mo3 78.24(19) 16 12_556 ?
O33 Cs5 Mo3 140.1(3) . 12_556 ?
O8 Cs5 Mo3 87.7(4) . 12_556 ?
O18 Cs5 Mo3 85.6(2) 2_655 12_556 ?
O8 Cs5 Mo3 99.3(4) 11_556 12_556 ?
Mo3 Cs5 Mo3 140.5(3) 6 12_556 ?
O30 Cs5 Mo3 164.4(4) 6 16 ?
O30 Cs5 Mo3 78.17(19) 12_556 16 ?
O34 Cs5 Mo3 135.2(3) . 16 ?
O34 Cs5 Mo3 26.66(6) 12_556 16 ?
O33 Cs5 Mo3 23.66(18) 16 16 ?
O33 Cs5 Mo3 85.7(2) . 16 ?
O8 Cs5 Mo3 99.7(7) . 16 ?
O18 Cs5 Mo3 91.6(2) 2_655 16 ?
O8 Cs5 Mo3 79.6(6) 11_556 16 ?
Mo3 Cs5 Mo3 163.73(19) 6 16 ?
Mo3 Cs5 Mo3 54.95(4) 12_556 16 ?
O33 Cs5A O33 73.1(5) 16 . ?
O33 Cs5A O34 126.0(3) 16 . ?
O33 Cs5A O34 54.2(2) . . ?
O33 Cs5A O34 54.2(2) 16 12_556 ?
O33 Cs5A O34 126.0(3) . 12_556 ?
O34 Cs5A O34 160.5(5) . 12_556 ?
O33 Cs5A O30 172.6(4) 16 6 ?
O33 Cs5A O30 102.9(3) . 6 ?
O34 Cs5A O30 51.77(19) . 6 ?
O34 Cs5A O30 130.7(3) 12_556 6 ?
O33 Cs5A O30 102.9(3) 16 12_556 ?
O33 Cs5A O30 172.6(4) . 12_556 ?
O34 Cs5A O30 130.7(3) . 12_556 ?
O34 Cs5A O30 51.77(19) 12_556 12_556 ?
O30 Cs5A O30 80.3(4) 6 12_556 ?
O33 Cs5A O18 101.5(4) 16 2_655 ?
O33 Cs5A O18 101.5(4) . 2_655 ?
O34 Cs5A O18 99.4(3) . 2_655 ?
O34 Cs5A O18 99.4(3) 12_556 2_655 ?
O30 Cs5A O18 72.9(3) 6 2_655 ?
O30 Cs5A O18 72.9(3) 12_556 2_655 ?
O33 Cs5A O27 93.8(3) 16 . ?
O33 Cs5A O27 93.8(3) . . ?
O34 Cs5A O27 80.3(3) . . ?
O34 Cs5A O27 80.3(3) 12_556 . ?
O30 Cs5A O27 92.7(3) 6 . ?
O30 Cs5A O27 92.7(3) 12_556 . ?
O18 Cs5A O27 160.9(4) 2_655 . ?
O33 Cs5A Mo3 24.5(2) 16 16 ?
O33 Cs5A Mo3 97.4(3) . 16 ?
O34 Cs5A Mo3 148.6(3) . 16 ?
O34 Cs5A Mo3 29.84(7) 12_556 16 ?
O30 Cs5A Mo3 159.3(3) 6 16 ?
O30 Cs5A Mo3 79.00(17) 12_556 16 ?
O18 Cs5A Mo3 99.6(2) 2_655 16 ?
O27 Cs5A Mo3 89.59(18) . 16 ?
O33 Cs5A Mo3 97.4(3) 16 . ?
O33 Cs5A Mo3 24.5(2) . . ?
O34 Cs5A Mo3 29.84(7) . . ?
O34 Cs5A Mo3 148.6(3) 12_556 . ?
O30 Cs5A Mo3 79.00(17) 6 . ?
O30 Cs5A Mo3 159.3(3) 12_556 . ?
O18 Cs5A Mo3 99.6(2) 2_655 . ?
O27 Cs5A Mo3 89.59(18) . . ?
Mo3 Cs5A Mo3 121.6(2) 16 . ?
O33 Cs5A Mo3 153.0(3) 16 6 ?
O33 Cs5A Mo3 80.0(2) . 6 ?
O34 Cs5A Mo3 27.54(6) . 6 ?
O34 Cs5A Mo3 151.3(2) 12_556 6 ?
O30 Cs5A Mo3 24.23(18) 6 6 ?
O30 Cs5A Mo3 104.0(3) 12_556 6 ?
O18 Cs5A Mo3 85.0(2) 2_655 6 ?
O27 Cs5A Mo3 86.52(14) . 6 ?
Mo3 Cs5A Mo3 175.2(3) 16 6 ?
Mo3 Cs5A Mo3 55.56(4) . 6 ?
O33 Cs5A Mo3 80.0(2) 16 12_556 ?
O33 Cs5A Mo3 153.0(3) . 12_556 ?
O34 Cs5A Mo3 151.3(2) . 12_556 ?
O34 Cs5A Mo3 27.54(6) 12_556 12_556 ?
O30 Cs5A Mo3 104.0(3) 6 12_556 ?
O30 Cs5A Mo3 24.23(18) 12_556 12_556 ?
O18 Cs5A Mo3 85.0(2) 2_655 12_556 ?
O27 Cs5A Mo3 86.52(14) . 12_556 ?
Mo3 Cs5A Mo3 55.56(4) 16 12_556 ?
Mo3 Cs5A Mo3 175.2(3) . 12_556 ?
Mo3 Cs5A Mo3 126.9(2) 6 12_556 ?
Cs5 O8 Cs5 162(2) . 2 ?
Cs5 O8 Cs5 86.0(7) . 12_556 ?
Cs5 O8 Cs5 86.0(7) 2 12_556 ?
Cs5 O8 Cs5 86.0(7) . 11_556 ?
Cs5 O8 Cs5 86.0(7) 2 11_556 ?
Cs5 O8 Cs5 128(2) 12_556 11_556 ?
Cl2 Cs1A O17 59.1(5) . 16_645 ?
Cl2 Cs1A O17 59.1(5) . . ?
O17 Cs1A O17 118.0(11) 16_645 . ?
Cl2 Cs1A O1 113.1(7) . 5_655 ?
O17 Cs1A O1 131.9(9) 16_645 5_655 ?
O17 Cs1A O1 71.1(4) . 5_655 ?
Cl2 Cs1A O1 113.1(7) . 11_656 ?
O17 Cs1A O1 71.1(4) 16_645 11_656 ?
O17 Cs1A O1 131.9(9) . 11_656 ?
O1 Cs1A O1 70.6(7) 5_655 11_656 ?
Cl2 Cs1A O18 133.1(11) . . ?
O17 Cs1A O18 112.4(6) 16_645 . ?
O17 Cs1A O18 112.4(6) . . ?
O1 Cs1A O18 104.7(7) 5_655 . ?
O1 Cs1A O18 104.7(7) 11_656 . ?
Cl2 Cs1A C8 121.5(10) . 11_656 ?
O17 Cs1A C8 62.5(10) 16_645 11_656 ?
O17 Cs1A C8 178.7(13) . 11_656 ?
O1 Cs1A C8 107.6(11) 5_655 11_656 ?
O1 Cs1A C8 47.0(7) 11_656 11_656 ?
O18 Cs1A C8 68.1(9) . 11_656 ?
Cl2 Cs1A C8 121.5(7) . 5_655 ?
O17 Cs1A C8 178.7(12) 16_645 5_655 ?
O17 Cs1A C8 62.5(6) . 5_655 ?
O1 Cs1A C8 47.0(6) 5_655 5_655 ?
O1 Cs1A C8 107.6(10) 11_656 5_655 ?
O18 Cs1A C8 68.1(6) . 5_655 ?
C8 Cs1A C8 117.0(17) 11_656 5_655 ?
Cl2 Cs1A O33 58.6(6) . 15_655 ?
O17 Cs1A O33 51.1(5) 16_645 15_655 ?
O17 Cs1A O33 98.8(9) . 15_655 ?
O1 Cs1A O33 169.8(8) 5_655 15_655 ?
O1 Cs1A O33 117.3(3) 11_656 15_655 ?
O18 Cs1A O33 80.2(6) . 15_655 ?
C8 Cs1A O33 82.5(8) 11_656 15_655 ?
C8 Cs1A O33 130.1(9) 5_655 15_655 ?
Cl2 Cs1A O33 58.6(6) . 2_655 ?
O17 Cs1A O33 98.8(9) 16_645 2_655 ?
O17 Cs1A O33 51.1(5) . 2_655 ?
O1 Cs1A O33 117.3(3) 5_655 2_655 ?
O1 Cs1A O33 169.8(8) 11_656 2_655 ?
O18 Cs1A O33 80.2(6) . 2_655 ?
C8 Cs1A O33 130.1(9) 11_656 2_655 ?
C8 Cs1A O33 82.5(6) 5_655 2_655 ?
O33 Cs1A O33 54.1(5) 15_655 2_655 ?
Cl2 Cs1A Cs5A 85.3(8) . 2_655 ?
O17 Cs1A Cs5A 89.9(7) 16_645 2_655 ?
O17 Cs1A Cs5A 89.9(7) . 2_655 ?
O1 Cs1A Cs5A 138.2(5) 5_655 2_655 ?
O1 Cs1A Cs5A 138.2(5) 11_656 2_655 ?
O18 Cs1A Cs5A 47.8(4) . 2_655 ?
C8 Cs1A Cs5A 91.2(7) 11_656 2_655 ?
C8 Cs1A Cs5A 91.2(6) 5_655 2_655 ?
O33 Cs1A Cs5A 40.3(4) 15_655 2_655 ?
O33 Cs1A Cs5A 40.3(4) 2_655 2_655 ?
Cl2 Cs1A Cs2 91.6(7) . 11_656 ?
O17 Cs1A Cs2 88.5(6) 16_645 11_656 ?
O17 Cs1A Cs2 88.5(6) . 11_656 ?
O1 Cs1A Cs2 43.5(4) 5_655 11_656 ?
O1 Cs1A Cs2 43.5(4) 11_656 11_656 ?
O18 Cs1A Cs2 135.3(9) . 11_656 ?
C8 Cs1A Cs2 90.4(8) 11_656 11_656 ?
C8 Cs1A Cs2 90.4(7) 5_655 11_656 ?
O33 Cs1A Cs2 137.4(6) 15_655 11_656 ?
O33 Cs1A Cs2 137.4(6) 2_655 11_656 ?
Cs5A Cs1A Cs2 176.9(8) 2_655 11_656 ?

loop_
_geom_bond_atom_site_label_1
_geom_bond_atom_site_label_2
_geom_bond_distance
_geom_bond_site_symmetry_2
_geom_bond_publ_flag
Cs1 Cl2A 3.016(15) . ?
Cs1 O17 3.108(12) 16_645 ?
Cs1 O17 3.108(12) . ?
Cs1 O18 3.274(17) . ?
Cs1 O33 3.442(14) 15_655 ?
Cs1 O33 3.442(14) 2_655 ?
Cs1 C8 3.662(14) 5_655 ?
Cs1 C8 3.66(4) 11_656 ?
Cs1 O1 3.737(13) 5_655 ?
Cs1 O1 3.737(13) 11_656 ?
Cs1 Cs5 4.408(12) 2_655 ?
Cs1 Cs2 4.936(9) 11_656 ?
Cs2 O1 3.070(10) . ?
Cs2 O1 3.070(10) 15 ?
Cs2 O6 3.117(11) 12_546 ?
Cs2 O6 3.117(11) 5_655 ?
Cs2 O21 3.78(3) 12_546 ?
Cs2 Cs1A 4.46(3) 12_546 ?
Cs2 Cs1 4.936(9) 12_546 ?
Cs6 O10 3.143(11) . ?
Cs6 O30 3.366(12) . ?
Cs6 O26 3.37(2) . ?
Cs6 O31 3.380(10) . ?
Cs6 C3 3.528(8) . ?
Cs6 O18 3.534(12) 12_546 ?
Cs6 O32 3.616(9) . ?
Cs6 O13 3.708(10) . ?
Cs6 Mo3 4.260(3) . ?
Cs6 Mo2 4.312(3) . ?
Cs6 Cs6 4.384(5) 15 ?
Cs6 Cs5 5.341(11) 11_556 ?
Cs4 O15 3.043(11) 2_655 ?
Cs4 O15 3.043(11) 9_655 ?
Cs4 O11 3.055(11) 10 ?
Cs4 O11 3.055(11) . ?
Cs4 O16 3.061(17) . ?
Cs4 O14 3.423(10) . ?
Cs4 O14 3.423(10) 10 ?
Cs4 Mo2 4.2518(16) . ?
Cs4 Mo2 4.2518(16) 10 ?
Mo1 O4 1.690(10) . ?
Mo1 O6 1.697(10) . ?
Mo1 O12 1.884(9) . ?
Mo1 O5 2.041(10) . ?
Mo1 O2 2.214(9) . ?
Mo1 O19 2.241(9) . ?
Mo2 O11 1.705(10) . ?
Mo2 O10 1.708(10) . ?
Mo2 O12 1.897(9) . ?
Mo2 O13 2.041(10) . ?
Mo2 O14 2.220(10) . ?
Mo2 O9 2.255(8) . ?
Mo3 O33 1.696(10) . ?
Mo3 O30 1.698(10) . ?
Mo3 O34 1.901(4) . ?
Mo3 O32 2.041(10) . ?
Mo3 O29 2.189(9) . ?
Mo3 O31 2.282(8) . ?
Mo3 Cs5A 3.801(4) . ?
Mo3 Cs5 3.801(3) 11_556 ?
Mo3 Cs5A 3.999(4) 11_556 ?
Mo3 Cs5 4.070(5) . ?
Cl2 Cs1A 2.64(3) . ?
O1 C9 1.251(13) . ?
O1 Cs1A 3.42(3) 12_546 ?
O1 Cs1 3.738(13) 12_546 ?
O2 C5 1.266(13) . ?
O5 C9 1.329(17) 5_655 ?
O6 Cs2 3.117(11) 11_656 ?
O9 C5 1.275(12) . ?
O13 C18 1.296(16) 2_655 ?
O14 C10 1.257(17) . ?
O15 C18 1.254(13) . ?
O15 Cs4 3.043(11) 9_655 ?
O17 C15 1.240(13) . ?
O17 Cs1A 2.993(19) . ?
O18 Cs5A 3.305(19) 2_655 ?
O18 Cs5 3.489(19) 2_655 ?
O18 Cs6 3.534(12) 11_656 ?
O18 Cs6 3.534(12) 5_655 ?
O18 Cs1A 3.69(3) . ?
O19 C10 1.283(16) . ?
O26 Cs6 3.37(2) 15 ?
O27 Cs5A 3.582(10) . ?
O27 Cs5A 3.582(10) 2 ?
O27 Cs5A 3.582(10) 12_556 ?
O27 Cs5A 3.582(10) 11_556 ?
O29 C1 1.221(15) 6 ?
O30 Cs5 2.891(13) 11_556 ?
O30 Cs5A 3.211(13) 11_556 ?
O31 C1 1.240(13) . ?
O32 C15 1.312(16) 2_655 ?
O33 Cs5A 2.835(14) . ?
O33 Cs5 3.271(15) . ?
O33 Cs1 3.442(14) 2_655 ?
O33 Cs1A 3.71(3) 2_655 ?
O34 Mo3 1.901(4) 6 ?
O34 Cs5A 3.104(8) . ?
O34 Cs5A 3.104(8) 11_556 ?
O34 Cs5 3.110(9) . ?
O34 Cs5 3.110(9) 11_556 ?
C1 O29 1.221(15) 6 ?
C1 C2 1.462(12) . ?
C2 C8 1.3900 . ?
C2 C3 1.3900 . ?
C8 C7 1.3900 . ?
C8 Cs1 3.662(9) 12_546 ?
C8 Cs1A 3.697(17) 12_546 ?
C8 H8 0.9500 . ?
C7 C6 1.3900 . ?
C7 C9 1.482(12) . ?
C6 C4 1.3900 . ?
C6 H6 0.9500 . ?
C4 C3 1.3900 . ?
C4 C5 1.470(12) . ?
C3 H3 0.9500 . ?
C9 O5 1.329(17) 5_655 ?
C10 C12 1.456(13) . ?
C12 C11 1.390(6) . ?
C12 C13 1.391(6) . ?
C11 C17 1.390(6) . ?
C11 H11 0.9500 . ?
C13 C14 1.389(6) . ?
C13 H13 0.9500 . ?
C14 C16 1.390(6) . ?
C14 C15 1.468(13) . ?
C16 C17 1.394(6) . ?
C16 H16 0.9500 . ?
C17 C18 1.480(13) . ?
C15 O32 1.312(16) 2_655 ?
C18 O13 1.296(16) 2_655 ?
Cs5 O30 2.891(13) 6 ?
Cs5 O30 2.891(13) 12_556 ?
Cs5 O34 3.110(9) 12_556 ?
Cs5 O33 3.271(15) 16 ?
Cs5 O8 3.304(15) . ?
Cs5 O18 3.489(19) 2_655 ?
Cs5 O8 3.62(3) 11_556 ?
Cs5 Mo3 3.801(3) 6 ?
Cs5 Mo3 3.801(3) 12_556 ?
Cs5 Mo3 4.070(5) 16 ?
Cs5A O33 2.835(14) 16 ?
Cs5A O34 3.104(8) 12_556 ?
Cs5A O30 3.211(13) 6 ?
Cs5A O30 3.211(13) 12_556 ?
Cs5A O18 3.305(19) 2_655 ?
Cs5A Mo3 3.801(4) 16 ?
Cs5A Mo3 3.999(4) 6 ?
Cs5A Mo3 3.999(4) 12_556 ?
O21 Cs2 3.78(3) 11_656 ?
O8 Cs5 3.304(15) 2 ?
O8 Cs5 3.62(3) 12_556 ?
O8 Cs5 3.62(3) 11_556 ?
Cs1A O17 2.993(19) 16_645 ?
Cs1A O1 3.42(3) 5_655 ?
Cs1A O1 3.42(3) 11_656 ?
Cs1A C8 3.70(5) 11_656 ?
Cs1A C8 3.70(2) 5_655 ?
Cs1A O33 3.71(3) 15_655 ?
Cs1A O33 3.71(3) 2_655 ?
Cs1A Cs5A 4.34(3) 2_655 ?
Cs1A Cs2 4.46(3) 11_656 ?

loop_
_geom_torsion_atom_site_label_1
_geom_torsion_atom_site_label_2
_geom_torsion_atom_site_label_3
_geom_torsion_atom_site_label_4
_geom_torsion
_geom_torsion_site_symmetry_1
_geom_torsion_site_symmetry_2
_geom_torsion_site_symmetry_3
_geom_torsion_site_symmetry_4
_geom_torsion_publ_flag
O4 Mo1 O6 Cs2 -89.6(9) . . . 11_656 ?
O12 Mo1 O6 Cs2 166.6(8) . . . 11_656 ?
O5 Mo1 O6 Cs2 5.3(9) . . . 11_656 ?
O2 Mo1 O6 Cs2 66(2) . . . 11_656 ?
O19 Mo1 O6 Cs2 81.8(9) . . . 11_656 ?
O11 Mo2 O10 Cs6 -124.0(6) . . . . ?
O12 Mo2 O10 Cs6 131.9(5) . . . . ?
O13 Mo2 O10 Cs6 -26.7(5) . . . . ?
O14 Mo2 O10 Cs6 21(2) . . . . ?
O9 Mo2 O10 Cs6 49.6(5) . . . . ?
Cs4 Mo2 O10 Cs6 -109.9(5) . . . . ?
O10 Mo2 O11 Cs4 163.7(6) . . . . ?
O12 Mo2 O11 Cs4 -92.7(6) . . . . ?
O13 Mo2 O11 Cs4 69.6(6) . . . . ?
O14 Mo2 O11 Cs4 -8.2(6) . . . . ?
O9 Mo2 O11 Cs4 18(3) . . . . ?
Cs6 Mo2 O11 Cs4 127.6(5) . . . . ?
O4 Mo1 O12 Mo2 140.9(9) . . . . ?
O6 Mo1 O12 Mo2 -113.5(10) . . . . ?
O5 Mo1 O12 Mo2 17.9(16) . . . . ?
O2 Mo1 O12 Mo2 53.5(9) . . . . ?
O19 Mo1 O12 Mo2 -27.0(9) . . . . ?
O11 Mo2 O12 Mo1 130.0(9) . . . . ?
O10 Mo2 O12 Mo1 -124.8(10) . . . . ?
O13 Mo2 O12 Mo1 -4.4(16) . . . . ?
O14 Mo2 O12 Mo1 41.8(9) . . . . ?
O9 Mo2 O12 Mo1 -39.4(9) . . . . ?
Cs4 Mo2 O12 Mo1 92.8(9) . . . . ?
Cs6 Mo2 O12 Mo1 -91.8(9) . . . . ?
O33 Mo3 O30 Cs5 -92.2(6) . . . 11_556 ?
O34 Mo3 O30 Cs5 8.4(6) . . . 11_556 ?
O32 Mo3 O30 Cs5 169.4(5) . . . 11_556 ?
O29 Mo3 O30 Cs5 109.8(16) . . . 11_556 ?
O31 Mo3 O30 Cs5 91.5(5) . . . 11_556 ?
Cs5 Mo3 O30 Cs5 -39.5(5) . . . 11_556 ?
Cs6 Mo3 O30 Cs5 129.7(6) . . . 11_556 ?
O33 Mo3 O30 Cs5A -100.7(6) . . . 11_556 ?
O34 Mo3 O30 Cs5A 0.0(5) . . . 11_556 ?
O32 Mo3 O30 Cs5A 161.0(4) . . . 11_556 ?
O29 Mo3 O30 Cs5A 101.3(17) . . . 11_556 ?
O31 Mo3 O30 Cs5A 83.1(4) . . . 11_556 ?
Cs5A Mo3 O30 Cs5A -55.3(5) . . . 11_556 ?
Cs6 Mo3 O30 Cs5A 121.3(6) . . . 11_556 ?
O33 Mo3 O30 Cs6 138.0(5) . . . . ?
O34 Mo3 O30 Cs6 -121.3(4) . . . . ?
O32 Mo3 O30 Cs6 39.7(4) . . . . ?
O29 Mo3 O30 Cs6 -19.9(19) . . . . ?
O31 Mo3 O30 Cs6 -38.2(4) . . . . ?
Cs5A Mo3 O30 Cs6 -176.6(2) . . . . ?
Cs5 Mo3 O30 Cs6 -129.7(6) 11_556 . . . ?
Cs5A Mo3 O30 Cs6 -121.3(6) 11_556 . . . ?
Cs5 Mo3 O30 Cs6 -169.2(2) . . . . ?
O30 Mo3 O33 Cs5A 109.6(6) . . . . ?
O34 Mo3 O33 Cs5A 7.4(6) . . . . ?
O32 Mo3 O33 Cs5A -155.2(5) . . . . ?
O29 Mo3 O33 Cs5A -76.3(5) . . . . ?
O31 Mo3 O33 Cs5A -90(3) . . . . ?
Cs5A Mo3 O33 Cs5A 56.9(6) 11_556 . . . ?
Cs6 Mo3 O33 Cs5A 153.1(3) . . . . ?
O30 Mo3 O33 Cs5 105.3(6) . . . . ?
O34 Mo3 O33 Cs5 3.1(5) . . . . ?
O32 Mo3 O33 Cs5 -159.5(4) . . . . ?
O29 Mo3 O33 Cs5 -80.7(5) . . . . ?
O31 Mo3 O33 Cs5 -94(3) . . . . ?
Cs5 Mo3 O33 Cs5 58.3(5) 11_556 . . . ?
Cs6 Mo3 O33 Cs5 148.8(3) . . . . ?
O30 Mo3 O33 Cs1 -163.5(7) . . . 2_655 ?
O34 Mo3 O33 Cs1 94.3(7) . . . 2_655 ?
O32 Mo3 O33 Cs1 -68.3(7) . . . 2_655 ?
O29 Mo3 O33 Cs1 10.5(7) . . . 2_655 ?
O31 Mo3 O33 Cs1 -3(3) . . . 2_655 ?
Cs5 Mo3 O33 Cs1 149.5(6) 11_556 . . 2_655 ?
Cs5 Mo3 O33 Cs1 91.2(8) . . . 2_655 ?
Cs6 Mo3 O33 Cs1 -120.0(5) . . . 2_655 ?
O30 Mo3 O33 Cs1A -155.3(8) . . . 2_655 ?
O34 Mo3 O33 Cs1A 102.4(8) . . . 2_655 ?
O32 Mo3 O33 Cs1A -60.2(8) . . . 2_655 ?
O29 Mo3 O33 Cs1A 18.7(8) . . . 2_655 ?
O31 Mo3 O33 Cs1A 5(3) . . . 2_655 ?
Cs5A Mo3 O33 Cs1A 95.0(9) . . . 2_655 ?
Cs5A Mo3 O33 Cs1A 151.9(7) 11_556 . . 2_655 ?
Cs6 Mo3 O33 Cs1A -111.9(7) . . . 2_655 ?
Mo3 O31 C1 O29 -10(2) . . . 6 ?
Cs6 O31 C1 O29 -141.3(12) . . . 6 ?
Mo3 O31 C1 C2 169.8(8) . . . . ?
Cs6 O31 C1 C2 38.3(14) . . . . ?
O29 C1 C2 C8 10.2(15) 6 . . . ?
O31 C1 C2 C8 -169.5(10) . . . . ?
O29 C1 C2 C3 -168.2(10) 6 . . . ?
O31 C1 C2 C3 12.1(15) . . . . ?
C3 C2 C8 C7 0.0 . . . . ?
C1 C2 C8 C7 -178.4(9) . . . . ?
C3 C2 C8 Cs1 -131.8(4) . . . 12_546 ?
C1 C2 C8 Cs1 49.8(8) . . . 12_546 ?
C3 C2 C8 Cs1A -132.5(6) . . . 12_546 ?
C1 C2 C8 Cs1A 49.1(10) . . . 12_546 ?
C2 C8 C7 C6 0.0 . . . . ?
Cs1 C8 C7 C6 128.5(4) 12_546 . . . ?
Cs1A C8 C7 C6 134.7(6) 12_546 . . . ?
C2 C8 C7 C9 -177.9(9) . . . . ?
Cs1 C8 C7 C9 -49.4(8) 12_546 . . . ?
Cs1A C8 C7 C9 -43.2(9) 12_546 . . . ?
C8 C7 C6 C4 0.0 . . . . ?
C9 C7 C6 C4 177.8(10) . . . . ?
C7 C6 C4 C3 0.0 . . . . ?
C7 C6 C4 C5 -176.0(9) . . . . ?
C6 C4 C3 C2 0.0 . . . . ?
C5 C4 C3 C2 175.9(10) . . . . ?
C6 C4 C3 Cs6 -127.7(4) . . . . ?
C5 C4 C3 Cs6 48.2(8) . . . . ?
C8 C2 C3 C4 0.0 . . . . ?
C1 C2 C3 C4 178.4(9) . . . . ?
C8 C2 C3 Cs6 132.5(4) . . . . ?
C1 C2 C3 Cs6 -49.1(8) . . . . ?
Mo1 O2 C5 O9 -9(2) . . . . ?
Mo1 O2 C5 C4 171.8(7) . . . . ?
Mo2 O9 C5 O2 39(2) . . . . ?
Mo2 O9 C5 C4 -141.9(9) . . . . ?
C6 C4 C5 O2 -3.8(15) . . . . ?
C3 C4 C5 O2 -179.8(9) . . . . ?
C6 C4 C5 O9 176.8(9) . . . . ?
C3 C4 C5 O9 0.8(15) . . . . ?
Cs2 O1 C9 O5 -21(2) . . . 5_655 ?
Cs1A O1 C9 O5 -155.4(10) 12_546 . . 5_655 ?
Cs1 O1 C9 O5 -156.8(9) 12_546 . . 5_655 ?
Cs2 O1 C9 C7 157.3(8) . . . . ?
Cs1A O1 C9 C7 23.2(17) 12_546 . . . ?
Cs1 O1 C9 C7 21.7(16) 12_546 . . . ?
C8 C7 C9 O1 19.3(16) . . . . ?
C6 C7 C9 O1 -158.6(10) . . . . ?
C8 C7 C9 O5 -162.1(9) . . . 5_655 ?
C6 C7 C9 O5 20.0(15) . . . 5_655 ?
Mo2 O14 C10 O19 6.0(19) . . . . ?
Cs4 O14 C10 O19 -124.4(10) . . . . ?
Mo2 O14 C10 C12 -164.6(7) . . . . ?
Cs4 O14 C10 C12 65.0(10) . . . . ?
Mo1 O19 C10 O14 26.8(19) . . . . ?
Mo1 O19 C10 C12 -162.5(7) . . . . ?
O14 C10 C12 C11 9.7(11) . . . . ?
O19 C10 C12 C11 -161.5(9) . . . . ?
O14 C10 C12 C13 -172.4(9) . . . . ?
O19 C10 C12 C13 16.4(11) . . . . ?
C13 C12 C11 C17 -0.1 . . . . ?
C10 C12 C11 C17 177.8(6) . . . . ?
C11 C12 C13 C14 0.1 . . . . ?
C10 C12 C13 C14 -177.8(5) . . . . ?
C12 C13 C14 C16 -0.1 . . . . ?
C12 C13 C14 C15 -178.8(9) . . . . ?
C13 C14 C16 C17 0.0 . . . . ?
C15 C14 C16 C17 178.7(9) . . . . ?
C12 C11 C17 C16 0.0 . . . . ?
C12 C11 C17 C18 -179.9(9) . . . . ?
C14 C16 C17 C11 0.0 . . . . ?
C14 C16 C17 C18 180.0(9) . . . . ?
Cs1A O17 C15 O32 67(3) . . . 2_655 ?
Cs1 O17 C15 O32 55(2) . . . 2_655 ?
Cs1A O17 C15 C14 -115(3) . . . . ?
Cs1 O17 C15 C14 -126.8(16) . . . . ?
C13 C14 C15 O17 28.9(16) . . . . ?
C16 C14 C15 O17 -149.8(11) . . . . ?
C13 C14 C15 O32 -152.9(9) . . . 2_655 ?
C16 C14 C15 O32 28.4(13) . . . 2_655 ?
Cs4 O15 C18 O13 -15(2) 9_655 . . 2_655 ?
Cs4 O15 C18 C17 160.9(9) 9_655 . . . ?
C11 C17 C18 O15 -32.9(15) . . . . ?
C16 C17 C18 O15 147.2(11) . . . . ?
C11 C17 C18 O13 143.6(9) . . . 2_655 ?
C16 C17 C18 O13 -36.4(14) . . . 2_655 ?
